data_4078637
loop_
_publ_author_name
'Suess, Daniel L. M.'
'Peters, Jonas C.'

_publ_section_title
;
 Late-Metal Diphosphinosulfinyl S(O)P2Pincer-type Complexes
;
_journal_issue 15
_journal_name_full Organometallics
_journal_page_first 5213
_journal_paper_doi 10.1021/om3001229
_journal_volume 31
_journal_year 2012
_chemical_formula_sum 'C39 H34 F6 N O P3 Pd S'
_chemical_formula_weight 878.04
_chemical_name_systematic
;
 ?
;
_space_group_IT_number 4
_symmetry_cell_setting monoclinic
_symmetry_space_group_name_Hall 'P 2yb'
_symmetry_space_group_name_H-M 'P 1 21 1'
_atom_sites_solution_hydrogens geom
_atom_sites_solution_primary direct
_atom_sites_solution_secondary difmap
_audit_creation_method SHELXL-97
_cell_angle_alpha 90.00
_cell_angle_beta 104.462(2)
_cell_angle_gamma 90.00
_cell_formula_units_Z 4
_cell_length_a 14.2182(11)
_cell_length_b 17.0580(13)
_cell_length_c 15.6882(12)
_cell_measurement_reflns_used 9837
_cell_measurement_temperature 100(2)
_cell_measurement_theta_max 30.06
_cell_measurement_theta_min 2.53
_cell_volume 3684.4(5)
_computing_cell_refinement 'Bruker SAINT'
_computing_data_collection 'Bruker APEX2'
_computing_data_reduction 'Bruker SAINT'
_computing_molecular_graphics 'Bruker SHELXTL'
_computing_publication_material 'Bruker SHELXTL'
_computing_structure_refinement 'SHELXL-97 (Sheldrick, 2008)'
_computing_structure_solution 'SHELXS-97 (Sheldrick, 2008)'
_diffrn_ambient_temperature 100(2)
_diffrn_detector_area_resol_mean 8.3
_diffrn_measured_fraction_theta_full 0.998
_diffrn_measured_fraction_theta_max 0.998
_diffrn_measurement_device_type 'Bruker APEX-II CCD'
_diffrn_measurement_method '\f and \w scans'
_diffrn_radiation_monochromator graphite
_diffrn_radiation_source 'fine-focus sealed tube'
_diffrn_radiation_type MoK\a
_diffrn_radiation_wavelength 0.71073
_diffrn_reflns_av_R_equivalents 0.0514
_diffrn_reflns_av_sigmaI/netI 0.0549
_diffrn_reflns_limit_h_max 19
_diffrn_reflns_limit_h_min -19
_diffrn_reflns_limit_k_max 23
_diffrn_reflns_limit_k_min -23
_diffrn_reflns_limit_l_max 21
_diffrn_reflns_limit_l_min -21
_diffrn_reflns_number 68041
_diffrn_reflns_theta_full 29.62
_diffrn_reflns_theta_max 29.62
_diffrn_reflns_theta_min 1.34
_exptl_absorpt_coefficient_mu 0.755
_exptl_absorpt_correction_T_max 0.8952
_exptl_absorpt_correction_T_min 0.7040
_exptl_absorpt_correction_type multi-scan
_exptl_absorpt_process_details 'SADABS (Sheldrick, 2008)'
_exptl_crystal_colour colourless
_exptl_crystal_density_diffrn 1.583
_exptl_crystal_density_meas ?
_exptl_crystal_density_method 'not measured'
_exptl_crystal_description block
_exptl_crystal_F_000 1776
_exptl_crystal_size_max 0.50
_exptl_crystal_size_mid 0.50
_exptl_crystal_size_min 0.15
_refine_diff_density_max 0.665
_refine_diff_density_min -0.403
_refine_diff_density_rms 0.081
_refine_ls_abs_structure_details 'Flack H D (1983), Acta Cryst. A39, 876-881'
_refine_ls_abs_structure_Flack 1.042(12)
_refine_ls_extinction_method none
_refine_ls_goodness_of_fit_ref 1.031
_refine_ls_hydrogen_treatment constr
_refine_ls_matrix_type full
_refine_ls_number_parameters 979
_refine_ls_number_reflns 20594
_refine_ls_number_restraints 1
_refine_ls_restrained_S_all 1.031
_refine_ls_R_factor_all NaN
_refine_ls_R_factor_gt 0.0372
_refine_ls_shift/su_max 0.013
_refine_ls_shift/su_mean 0.001
_refine_ls_structure_factor_coef Fsqd
_refine_ls_weighting_details 'calc w=1/[\s^2^(Fo^2^)+(0.0368P)^2^+1.2144P] where P=(Fo^2^+2Fc^2^)/3'
_refine_ls_weighting_scheme calc
_refine_ls_wR_factor_gt 0.0790
_refine_ls_wR_factor_ref 0.0831
_reflns_number_gt 18697
_reflns_number_total 20594
_reflns_threshold_expression >2sigma(I)
_cod_data_source_file om3001229_si_002.cif
_cod_data_source_block '[(SOP2)Pd(CH3)][PF6]'
_cod_depositor_comments
;
The following automatic conversions were performed:

'_symmetry_cell_setting' value 'Monoclinic' changed to 'monoclinic'
according to /home/saulius/struct/CIF-dictionaries/cif_core.dic
dictionary named 'cif_core.dic' version 2.4.2 from 2011-04-26.

Automatic conversion script
Id: cif_fix_values 1891 2012-01-12 08:04:46Z andrius 

The following automatic conversions were performed:

'_exptl_crystal_density_meas' value 'not measured' was changed to '?'
- the value is perceived as not measured.

Automatic conversion script
Id: cif_fix_values 3008 2015-01-20 13:52:24Z robertas 
;
_cod_original_sg_symbol_H-M P2(1)
_cod_database_code 4078637

loop_
_symmetry_equiv_pos_as_xyz
'x, y, z'
'-x, y+1/2, -z'

loop_
_atom_site_label
_atom_site_type_symbol
_atom_site_fract_x
_atom_site_fract_y
_atom_site_fract_z
_atom_site_U_iso_or_equiv
_atom_site_adp_type
_atom_site_occupancy
_atom_site_symmetry_multiplicity
_atom_site_calc_flag
_atom_site_refinement_flags
_atom_site_disorder_assembly
_atom_site_disorder_group
Pd1 Pd 0.975838(15) 0.061005(12) 0.374794(14) 0.01376(5) Uani 1 1 d . . .
Pd2 Pd 1.603794(15) -0.219626(12) 0.269111(14) 0.01469(5) Uani 1 1 d . . .
P2 P 0.94900(5) 0.08743(4) 0.50879(5) 0.01377(14) Uani 1 1 d . . .
P3 P 1.58528(6) -0.24636(4) 0.40693(5) 0.01582(15) Uani 1 1 d . . .
P4 P 1.56272(5) -0.23591(4) 0.12016(5) 0.01462(15) Uani 1 1 d . . .
S1 S 0.82664(5) -0.00210(4) 0.33695(5) 0.01465(13) Uani 1 1 d . . .
P1 P 0.96078(5) 0.07372(4) 0.22689(5) 0.01524(15) Uani 1 1 d . . .
S2 S 1.47393(5) -0.13644(4) 0.25162(5) 0.01429(13) Uani 1 1 d . . .
P5 P 0.37063(6) -0.21619(5) -0.27810(5) 0.02105(15) Uani 1 1 d . . .
C117 C 1.3124(2) -0.22728(19) 0.4490(2) 0.0207(6) Uani 1 1 d . . .
H117 H 1.2794 -0.2456 0.4909 0.025 Uiso 1 1 calc R . .
C20 C 0.82082(19) 0.06589(17) 0.49596(18) 0.0145(5) Uani 1 1 d . . .
C22 C 0.6764(2) 0.0650(2) 0.5509(2) 0.0197(6) Uani 1 1 d . . .
H22 H 0.6442 0.0796 0.5948 0.024 Uiso 1 1 calc R . .
C1 C 1.0993(2) 0.13174(19) 0.4022(2) 0.0218(6) Uani 1 1 d . . .
H1A H 1.0809 0.1856 0.3835 0.033 Uiso 1 1 calc R . .
H1B H 1.1456 0.1119 0.3705 0.033 Uiso 1 1 calc R . .
H1C H 1.1293 0.1310 0.4657 0.033 Uiso 1 1 calc R . .
C31 C 0.9557(2) 0.19151(17) 0.5307(2) 0.0158(6) Uani 1 1 d . . .
C34 C 0.9701(2) 0.35267(18) 0.5520(2) 0.0242(7) Uani 1 1 d . . .
H34 H 0.9761 0.4079 0.5591 0.029 Uiso 1 1 calc R . .
C19 C 0.7674(2) 0.02574(17) 0.42063(19) 0.0150(5) Uani 1 1 d . . .
C35 C 0.9111(2) 0.32213(19) 0.4752(2) 0.0228(7) Uani 1 1 d . . .
H35 H 0.8758 0.3561 0.4306 0.027 Uiso 1 1 calc R . .
C33 C 1.0202(2) 0.30418(19) 0.6182(2) 0.0244(7) Uani 1 1 d . . .
H33 H 1.0589 0.3261 0.6711 0.029 Uiso 1 1 calc R . .
C21 C 0.7717(2) 0.08732(18) 0.5597(2) 0.0186(6) Uani 1 1 d . . .
H21 H 0.8043 0.1175 0.6092 0.022 Uiso 1 1 calc R . .
C23 C 0.6270(2) 0.02125(18) 0.4788(2) 0.0218(6) Uani 1 1 d . . .
H23 H 0.5621 0.0050 0.4743 0.026 Uiso 1 1 calc R . .
C12 C 0.9871(2) -0.00142(18) 0.0750(2) 0.0185(6) Uani 1 1 d . . .
H12 H 0.9624 0.0447 0.0433 0.022 Uiso 1 1 calc R . .
C36 C 0.9041(2) 0.24121(18) 0.4642(2) 0.0215(6) Uani 1 1 d . . .
H36 H 0.8643 0.2197 0.4116 0.026 Uiso 1 1 calc R . .
O1 O 0.80585(16) -0.08645(12) 0.31820(15) 0.0200(4) Uani 1 1 d . . .
C8 C 1.0362(2) -0.07237(18) 0.2123(2) 0.0204(6) Uani 1 1 d . . .
H8 H 1.0454 -0.0745 0.2744 0.025 Uiso 1 1 calc R . .
C11 C 1.0119(2) -0.0660(2) 0.0315(2) 0.0253(7) Uani 1 1 d . . .
H11 H 1.0049 -0.0637 -0.0303 0.030 Uiso 1 1 calc R . .
C10 C 1.0471(2) -0.13417(19) 0.0772(2) 0.0256(7) Uani 1 1 d . . .
H10 H 1.0620 -0.1785 0.0465 0.031 Uiso 1 1 calc R . .
C24 C 0.6728(2) 0.00137(18) 0.4133(2) 0.0197(6) Uani 1 1 d . . .
H24 H 0.6395 -0.0287 0.3640 0.024 Uiso 1 1 calc R . .
C7 C 0.9990(2) -0.00495(17) 0.1668(2) 0.0173(6) Uani 1 1 d . . .
C9 C 1.0601(2) -0.13715(18) 0.1674(2) 0.0254(7) Uani 1 1 d . . .
H9 H 1.0853 -0.1832 0.1989 0.030 Uiso 1 1 calc R . .
C32 C 1.0141(2) 0.22301(18) 0.6075(2) 0.0211(6) Uani 1 1 d . . .
H32 H 1.0498 0.1895 0.6524 0.025 Uiso 1 1 calc R . .
P6 P 0.80174(7) 0.12366(5) 0.83293(6) 0.02434(18) Uani 1 1 d . . .
F8 F 0.74736(17) 0.07944(13) 0.89643(15) 0.0397(5) Uani 1 1 d . A .
C30 C 1.1164(2) 0.01894(17) 0.6061(2) 0.0191(6) Uani 1 1 d . . .
H30 H 1.1361 0.0218 0.5526 0.023 Uiso 1 1 calc R . .
C107 C 1.6574(2) -0.19575(17) 0.5026(2) 0.0175(6) Uani 1 1 d . . .
F6 F 0.46988(18) -0.19049(15) -0.30018(18) 0.0474(6) Uani 1 1 d . . .
F7 F 0.85766(16) 0.16721(13) 0.76897(14) 0.0347(5) Uani 1 1 d . A .
F5 F 0.37769(19) -0.14259(14) -0.21431(14) 0.0432(6) Uani 1 1 d . . .
F4 F 0.43126(16) -0.26792(12) -0.19724(13) 0.0334(5) Uani 1 1 d . . .
O2 O 1.48486(15) -0.05099(12) 0.26670(14) 0.0200(4) Uani 1 1 d . . .
F3 F 0.31103(17) -0.16460(13) -0.35910(14) 0.0370(5) Uani 1 1 d . . .
F2 F 0.3635(2) -0.29021(13) -0.34165(14) 0.0439(6) Uani 1 1 d . . .
C26 C 0.9940(2) 0.03601(19) 0.6864(2) 0.0211(6) Uani 1 1 d . . .
H26 H 0.9301 0.0504 0.6884 0.025 Uiso 1 1 calc R . .
C113 C 1.4578(2) -0.22123(18) 0.39566(18) 0.0156(5) Uani 1 1 d . . .
C29 C 1.1820(2) -0.0078(2) 0.6824(2) 0.0251(7) Uani 1 1 d . . .
H29 H 1.2458 -0.0231 0.6807 0.030 Uiso 1 1 calc R . .
C131 C 1.6312(2) -0.18850(16) 0.0524(2) 0.0161(6) Uani 1 1 d . . .
C136 C 1.7063(2) -0.13860(18) 0.0938(2) 0.0227(6) Uani 1 1 d . . .
H136 H 1.7220 -0.1325 0.1559 0.027 Uiso 1 1 calc R . .
C122 C 1.2951(2) -0.16890(18) -0.0317(2) 0.0202(6) Uani 1 1 d . . .
H122 H 1.2573 -0.1770 -0.0901 0.024 Uiso 1 1 calc R . .
F1 F 0.27198(16) -0.24241(16) -0.25578(16) 0.0472(6) Uani 1 1 d . . .
C119 C 1.4006(2) -0.15053(16) 0.14148(18) 0.0140(5) Uani 1 1 d . . .
C137 C 1.5928(2) -0.35065(17) 0.4317(2) 0.0171(6) Uani 1 1 d . . .
C112 C 1.6214(2) -0.1714(2) 0.5730(2) 0.0235(7) Uani 1 1 d . . .
H112 H 1.5559 -0.1823 0.5733 0.028 Uiso 1 1 calc R . .
C124 C 1.3141(2) -0.10896(17) 0.1112(2) 0.0181(6) Uani 1 1 d . . .
H124 H 1.2912 -0.0744 0.1490 0.022 Uiso 1 1 calc R . .
C121 C 1.3841(2) -0.20717(18) -0.00200(19) 0.0180(6) Uani 1 1 d . . .
H121 H 1.4075 -0.2401 -0.0410 0.022 Uiso 1 1 calc R . .
C13 C 0.8289(2) 0.07892(15) 0.18722(19) 0.0160(5) Uani 1 1 d . . .
C125 C 1.5524(2) -0.33872(16) 0.09300(19) 0.0164(6) Uani 1 1 d . . .
C16 C 0.6273(2) 0.07787(19) 0.1217(2) 0.0245(7) Uani 1 1 d . . .
H16 H 0.5588 0.0773 0.0988 0.029 Uiso 1 1 calc R . .
C15 C 0.6679(2) 0.04796(17) 0.2050(2) 0.0216(6) Uani 1 1 d . . .
H15 H 0.6276 0.0269 0.2394 0.026 Uiso 1 1 calc R . .
C132 C 1.6081(2) -0.1975(2) -0.0399(2) 0.0241(7) Uani 1 1 d . . .
H132 H 1.5574 -0.2317 -0.0686 0.029 Uiso 1 1 calc R . .
C123 C 1.2623(2) -0.11945(18) 0.0240(2) 0.0201(6) Uani 1 1 d . . .
H123 H 1.2030 -0.0919 0.0025 0.024 Uiso 1 1 calc R . .
C110 C 1.7762(3) -0.1151(2) 0.6433(2) 0.0285(8) Uani 1 1 d . . .
H110 H 1.8166 -0.0876 0.6913 0.034 Uiso 1 1 calc R . .
C14 C 0.7686(2) 0.04918(15) 0.23780(18) 0.0153(5) Uani 1 1 d . . .
C126 C 1.4847(2) -0.38315(18) 0.1237(2) 0.0209(6) Uani 1 1 d . . .
H126 H 1.4400 -0.3579 0.1506 0.025 Uiso 1 1 calc R . .
C120 C 1.4391(2) -0.19749(16) 0.08472(19) 0.0144(5) Uani 1 1 d . . .
C109 C 1.8133(2) -0.1390(2) 0.5741(2) 0.0271(7) Uani 1 1 d . . .
H109 H 1.8790 -0.1284 0.5747 0.032 Uiso 1 1 calc R . .
C25 C 1.0222(2) 0.04145(17) 0.6074(2) 0.0178(6) Uani 1 1 d . . .
C130 C 1.6171(2) -0.37673(18) 0.0532(2) 0.0238(7) Uani 1 1 d . . .
H130 H 1.6628 -0.3473 0.0313 0.029 Uiso 1 1 calc R . .
C118 C 1.4087(2) -0.24818(18) 0.4572(2) 0.0189(6) Uani 1 1 d . . .
H118 H 1.4414 -0.2807 0.5045 0.023 Uiso 1 1 calc R . .
C18 C 0.7859(2) 0.10926(18) 0.1038(2) 0.0211(6) Uani 1 1 d . . .
H18 H 0.8256 0.1305 0.0689 0.025 Uiso 1 1 calc R . .
C17 C 0.6866(2) 0.10866(18) 0.0718(2) 0.0239(7) Uani 1 1 d . . .
H17 H 0.6583 0.1295 0.0150 0.029 Uiso 1 1 calc R . .
C129 C 1.6145(3) -0.45806(18) 0.0457(2) 0.0286(8) Uani 1 1 d . . .
H129 H 1.6591 -0.4839 0.0192 0.034 Uiso 1 1 calc R . .
C101 C 1.7209(2) -0.2956(2) 0.2827(2) 0.0235(7) Uani 1 1 d . . .
H10A H 1.6999 -0.3430 0.2479 0.035 Uiso 1 1 calc R . .
H10B H 1.7454 -0.3097 0.3448 0.035 Uiso 1 1 calc R . .
H10C H 1.7724 -0.2698 0.2617 0.035 Uiso 1 1 calc R . .
C135 C 1.7580(3) -0.0979(2) 0.0439(3) 0.0323(8) Uani 1 1 d . . .
H135 H 1.8100 -0.0646 0.0722 0.039 Uiso 1 1 calc R . .
C115 C 1.3104(2) -0.15323(19) 0.3180(2) 0.0216(6) Uani 1 1 d . . .
H115 H 1.2771 -0.1206 0.2710 0.026 Uiso 1 1 calc R . .
C111 C 1.6817(3) -0.1308(2) 0.6433(2) 0.0289(7) Uani 1 1 d . . .
H111 H 1.6569 -0.1140 0.6913 0.035 Uiso 1 1 calc R . .
C114 C 1.4060(2) -0.17456(17) 0.3249(2) 0.0159(6) Uani 1 1 d . . .
C27 C 1.0600(3) 0.0093(2) 0.7624(2) 0.0270(7) Uani 1 1 d . . .
H27 H 1.0406 0.0055 0.8159 0.032 Uiso 1 1 calc R . .
C134 C 1.7343(3) -0.10528(19) -0.0469(3) 0.0321(8) Uani 1 1 d . . .
H134 H 1.7687 -0.0759 -0.0807 0.038 Uiso 1 1 calc R . .
C116 C 1.2639(2) -0.17978(19) 0.3801(2) 0.0224(7) Uani 1 1 d . . .
H116 H 1.1983 -0.1654 0.3756 0.027 Uiso 1 1 calc R . .
C28 C 1.1537(2) -0.01175(18) 0.7605(2) 0.0232(7) Uani 1 1 d . . .
H28 H 1.1984 -0.0289 0.8128 0.028 Uiso 1 1 calc R . .
C108 C 1.7537(2) -0.17879(19) 0.5037(2) 0.0241(7) Uani 1 1 d . . .
H108 H 1.7789 -0.1946 0.4556 0.029 Uiso 1 1 calc R . .
N2 N 1.1665(3) 0.0739(2) -0.0085(2) 0.0420(8) Uani 1 1 d . . .
N1 N 0.2619(2) 0.04182(19) 0.2522(2) 0.0386(8) Uani 1 1 d . . .
C102 C 1.6467(2) -0.38116(19) 0.5107(2) 0.0233(7) Uani 1 1 d . . .
H102 H 1.6777 -0.3470 0.5570 0.028 Uiso 1 1 calc R . .
C6 C 1.0852(2) 0.16745(19) 0.1591(2) 0.0238(7) Uani 1 1 d . . .
H6 H 1.1162 0.1202 0.1492 0.029 Uiso 1 1 calc R . .
C5 C 1.1223(3) 0.2392(2) 0.1413(2) 0.0291(8) Uani 1 1 d . . .
H5 H 1.1780 0.2410 0.1182 0.035 Uiso 1 1 calc R . .
C106 C 1.5469(3) -0.4023(2) 0.3645(2) 0.0262(7) Uani 1 1 d . . .
H106 H 1.5089 -0.3819 0.3105 0.031 Uiso 1 1 calc R . .
C133 C 1.6608(3) -0.1553(2) -0.0880(2) 0.0296(8) Uani 1 1 d . . .
H133 H 1.6460 -0.1610 -0.1502 0.035 Uiso 1 1 calc R . .
C37 C 1.0032(2) 0.16488(17) 0.19128(19) 0.0189(6) Uani 1 1 d . . .
C128 C 1.5483(3) -0.5014(2) 0.0761(2) 0.0323(8) Uani 1 1 d . . .
H128 H 1.5473 -0.5568 0.0706 0.039 Uiso 1 1 calc R . .
C105 C 1.5562(3) -0.4824(2) 0.3761(2) 0.0284(8) Uani 1 1 d . . .
H105 H 1.5253 -0.5168 0.3300 0.034 Uiso 1 1 calc R . .
C301 C 1.1359(3) 0.1268(2) -0.0509(3) 0.0299(8) Uani 1 1 d . . .
C104 C 1.6107(3) -0.5125(2) 0.4549(3) 0.0280(8) Uani 1 1 d . . .
H104 H 1.6174 -0.5676 0.4629 0.034 Uiso 1 1 calc R . .
C201 C 0.3263(3) 0.0805(2) 0.2503(3) 0.0390(9) Uani 1 1 d . . .
C2 C 0.9584(3) 0.23453(19) 0.2059(2) 0.0273(7) Uani 1 1 d . . .
H2 H 0.9018 0.2331 0.2278 0.033 Uiso 1 1 calc R . .
C127 C 1.4831(3) -0.46409(19) 0.1148(2) 0.0283(8) Uani 1 1 d . . .
H127 H 1.4369 -0.4941 0.1353 0.034 Uiso 1 1 calc R . .
C4 C 1.0782(3) 0.3081(2) 0.1570(2) 0.0315(8) Uani 1 1 d . . .
H4 H 1.1045 0.3572 0.1459 0.038 Uiso 1 1 calc R . .
C103 C 1.6554(3) -0.4623(2) 0.5221(2) 0.0279(7) Uani 1 1 d . . .
H103 H 1.6922 -0.4831 0.5764 0.033 Uiso 1 1 calc R . .
C3 C 0.9962(3) 0.3057(2) 0.1886(3) 0.0338(8) Uani 1 1 d . . .
H3 H 0.9655 0.3531 0.1985 0.041 Uiso 1 1 calc R . .
C302 C 1.0987(3) 0.1939(2) -0.1050(3) 0.0445(10) Uani 1 1 d . . .
H30A H 1.1268 0.2419 -0.0748 0.067 Uiso 1 1 calc R . .
H30B H 1.0278 0.1957 -0.1155 0.067 Uiso 1 1 calc R . .
H30C H 1.1162 0.1897 -0.1614 0.067 Uiso 1 1 calc R . .
C202 C 0.4101(4) 0.1294(3) 0.2505(5) 0.086(2) Uani 1 1 d . . .
H20A H 0.3949 0.1841 0.2607 0.129 Uiso 1 1 calc R . .
H20B H 0.4263 0.1250 0.1935 0.129 Uiso 1 1 calc R . .
H20C H 0.4655 0.1121 0.2974 0.129 Uiso 1 1 calc R . .
F9 F 0.7025(5) 0.1572(7) 0.7729(7) 0.076(5) Uani 0.540(19) 1 d P A 1
F10 F 0.8133(12) 0.1967(5) 0.8912(7) 0.099(7) Uani 0.540(19) 1 d P A 1
F11 F 0.8987(5) 0.0882(8) 0.8839(7) 0.079(5) Uani 0.540(19) 1 d P A 1
F12 F 0.7899(9) 0.0504(4) 0.7687(5) 0.063(4) Uani 0.540(19) 1 d P A 1
F16 F 0.7224(11) 0.0939(13) 0.7561(5) 0.121(10) Uani 0.460(19) 1 d P A 2
F15 F 0.8620(12) 0.0455(5) 0.8316(11) 0.094(8) Uani 0.460(19) 1 d P A 2
F14 F 0.8875(8) 0.1482(10) 0.9164(5) 0.084(6) Uani 0.460(19) 1 d P A 2
F13 F 0.7462(10) 0.1985(6) 0.8419(10) 0.084(6) Uani 0.460(19) 1 d P A 2

loop_
_atom_site_aniso_label
_atom_site_aniso_U_11
_atom_site_aniso_U_22
_atom_site_aniso_U_33
_atom_site_aniso_U_23
_atom_site_aniso_U_13
_atom_site_aniso_U_12
Pd1 0.01322(10) 0.01484(9) 0.01282(10) -0.00080(8) 0.00250(7) -0.00035(8)
Pd2 0.01338(10) 0.01660(9) 0.01393(10) 0.00042(9) 0.00315(8) 0.00171(8)
P2 0.0148(3) 0.0131(3) 0.0127(3) -0.0013(3) 0.0020(3) -0.0009(3)
P3 0.0162(4) 0.0162(3) 0.0148(4) 0.0013(3) 0.0034(3) 0.0009(3)
P4 0.0140(3) 0.0147(3) 0.0150(3) -0.0009(3) 0.0034(3) 0.0005(3)
S1 0.0144(3) 0.0143(3) 0.0144(3) -0.0018(3) 0.0020(3) -0.0003(2)
P1 0.0171(3) 0.0147(4) 0.0138(3) 0.0002(3) 0.0035(3) 0.0006(3)
S2 0.0136(3) 0.0150(3) 0.0145(3) 0.0002(3) 0.0039(3) 0.0003(2)
P5 0.0255(4) 0.0219(4) 0.0160(3) -0.0012(3) 0.0058(3) -0.0024(4)
C117 0.0231(15) 0.0207(14) 0.0209(14) -0.0001(13) 0.0106(12) -0.0027(12)
C20 0.0140(12) 0.0112(11) 0.0179(13) 0.0023(12) 0.0033(10) -0.0014(11)
C22 0.0185(14) 0.0215(13) 0.0210(14) 0.0046(14) 0.0086(11) 0.0026(12)
C1 0.0181(15) 0.0267(15) 0.0202(15) -0.0025(13) 0.0043(12) -0.0060(12)
C31 0.0153(14) 0.0138(12) 0.0197(15) -0.0017(11) 0.0069(11) -0.0028(10)
C34 0.0252(17) 0.0141(13) 0.0364(19) -0.0057(13) 0.0134(15) -0.0040(12)
C19 0.0164(14) 0.0138(12) 0.0161(13) 0.0028(11) 0.0062(11) 0.0006(10)
C35 0.0230(16) 0.0170(14) 0.0284(18) 0.0005(13) 0.0062(14) 0.0027(12)
C33 0.0226(16) 0.0215(15) 0.0268(17) -0.0091(13) 0.0020(13) -0.0074(12)
C21 0.0218(15) 0.0178(13) 0.0165(14) -0.0015(12) 0.0053(12) 0.0034(11)
C23 0.0166(15) 0.0236(15) 0.0260(16) 0.0021(13) 0.0069(13) -0.0020(12)
C12 0.0212(15) 0.0175(13) 0.0180(14) -0.0011(12) 0.0070(12) -0.0054(11)
C36 0.0253(16) 0.0166(14) 0.0212(16) -0.0013(12) 0.0033(13) 0.0010(12)
O1 0.0242(12) 0.0130(9) 0.0217(11) -0.0026(8) 0.0041(9) 0.0005(8)
C8 0.0208(15) 0.0193(13) 0.0209(15) 0.0011(12) 0.0047(12) 0.0015(12)
C11 0.0245(16) 0.0315(16) 0.0231(16) -0.0104(14) 0.0120(13) -0.0080(13)
C10 0.0229(16) 0.0225(14) 0.0352(19) -0.0104(14) 0.0145(14) -0.0042(12)
C24 0.0158(14) 0.0214(14) 0.0194(15) 0.0031(12) -0.0001(11) -0.0037(11)
C7 0.0176(14) 0.0166(13) 0.0189(14) -0.0031(12) 0.0064(11) -0.0040(11)
C9 0.0219(16) 0.0172(13) 0.0370(19) 0.0002(14) 0.0071(14) 0.0024(12)
C32 0.0214(16) 0.0187(14) 0.0225(16) -0.0008(13) 0.0043(13) -0.0027(12)
P6 0.0285(5) 0.0248(4) 0.0226(4) -0.0010(3) 0.0120(4) -0.0003(3)
F8 0.0478(13) 0.0411(13) 0.0395(12) 0.0028(10) 0.0280(11) -0.0050(10)
C30 0.0199(15) 0.0173(14) 0.0191(15) 0.0000(12) 0.0033(12) 0.0014(11)
C107 0.0210(14) 0.0146(12) 0.0161(14) 0.0032(11) 0.0033(11) -0.0026(11)
F6 0.0375(13) 0.0568(16) 0.0549(16) 0.0150(12) 0.0246(12) -0.0030(11)
F7 0.0414(13) 0.0366(11) 0.0303(11) 0.0042(9) 0.0170(10) -0.0067(10)
F5 0.0668(16) 0.0349(12) 0.0270(11) -0.0117(10) 0.0102(11) -0.0018(11)
F4 0.0414(13) 0.0353(11) 0.0199(10) 0.0058(9) 0.0008(9) -0.0009(9)
O2 0.0184(11) 0.0164(10) 0.0236(11) -0.0031(9) 0.0024(9) -0.0024(8)
F3 0.0497(14) 0.0325(11) 0.0256(11) 0.0037(9) 0.0032(10) 0.0095(10)
F2 0.0752(18) 0.0269(11) 0.0237(11) -0.0051(9) 0.0017(11) 0.0072(11)
C26 0.0227(16) 0.0208(14) 0.0202(15) -0.0007(12) 0.0060(12) 0.0001(12)
C113 0.0182(13) 0.0152(12) 0.0145(12) -0.0032(12) 0.0061(10) 0.0001(11)
C29 0.0201(15) 0.0250(16) 0.0272(17) 0.0012(14) 0.0004(13) 0.0052(13)
C131 0.0134(13) 0.0148(12) 0.0217(15) 0.0013(11) 0.0075(11) 0.0025(10)
C136 0.0227(16) 0.0200(14) 0.0266(16) -0.0076(13) 0.0083(13) -0.0021(12)
C122 0.0169(14) 0.0254(14) 0.0161(14) 0.0022(12) -0.0001(11) -0.0028(12)
F1 0.0301(12) 0.0625(16) 0.0507(15) 0.0097(13) 0.0135(11) -0.0090(11)
C119 0.0141(13) 0.0160(12) 0.0115(12) 0.0013(11) 0.0025(10) -0.0019(10)
C137 0.0187(14) 0.0153(13) 0.0191(15) -0.0006(12) 0.0081(12) 0.0008(11)
C112 0.0233(16) 0.0264(16) 0.0214(16) -0.0023(13) 0.0067(13) -0.0040(13)
C124 0.0180(14) 0.0188(13) 0.0176(14) 0.0019(12) 0.0046(11) 0.0033(11)
C121 0.0168(13) 0.0227(15) 0.0157(13) -0.0015(12) 0.0066(11) -0.0029(11)
C13 0.0179(13) 0.0123(12) 0.0173(13) -0.0035(11) 0.0035(11) 0.0020(10)
C125 0.0164(14) 0.0140(12) 0.0165(13) 0.0005(11) -0.0001(11) 0.0013(10)
C16 0.0208(15) 0.0271(16) 0.0221(15) -0.0031(13) -0.0012(12) 0.0034(12)
C15 0.0205(15) 0.0208(15) 0.0235(15) -0.0011(12) 0.0056(12) 0.0030(11)
C132 0.0252(16) 0.0291(16) 0.0190(15) 0.0014(13) 0.0074(13) 0.0005(13)
C123 0.0180(14) 0.0225(14) 0.0201(15) 0.0066(12) 0.0056(12) 0.0023(11)
C110 0.0353(19) 0.0232(16) 0.0204(16) 0.0014(13) -0.0053(14) -0.0031(14)
C14 0.0177(13) 0.0136(13) 0.0131(12) -0.0020(10) 0.0010(10) 0.0017(10)
C126 0.0215(16) 0.0194(14) 0.0192(15) -0.0016(12) 0.0004(12) -0.0048(12)
C120 0.0155(13) 0.0134(11) 0.0144(13) 0.0003(10) 0.0039(10) -0.0014(10)
C109 0.0205(16) 0.0267(16) 0.0301(18) 0.0040(15) -0.0012(14) -0.0024(13)
C25 0.0201(15) 0.0147(13) 0.0160(14) -0.0009(11) -0.0005(11) -0.0020(10)
C130 0.0237(16) 0.0182(14) 0.0276(17) -0.0049(13) 0.0027(13) 0.0012(12)
C118 0.0226(15) 0.0189(13) 0.0161(14) -0.0019(12) 0.0064(12) -0.0003(12)
C18 0.0263(16) 0.0195(14) 0.0168(14) -0.0024(12) 0.0038(12) 0.0039(12)
C17 0.0273(17) 0.0221(14) 0.0180(15) 0.0001(12) -0.0024(13) 0.0078(12)
C129 0.0289(18) 0.0196(15) 0.0325(18) -0.0082(13) -0.0016(15) 0.0090(12)
C101 0.0228(16) 0.0270(16) 0.0211(16) 0.0028(13) 0.0061(13) 0.0093(13)
C135 0.0329(19) 0.0214(15) 0.050(2) -0.0120(16) 0.0237(18) -0.0104(14)
C115 0.0200(15) 0.0264(15) 0.0185(14) 0.0006(13) 0.0048(12) 0.0042(12)
C111 0.041(2) 0.0267(16) 0.0171(15) -0.0015(14) 0.0050(14) -0.0006(15)
C114 0.0158(14) 0.0164(12) 0.0166(14) -0.0011(11) 0.0062(11) -0.0016(10)
C27 0.0353(19) 0.0267(16) 0.0176(15) 0.0040(13) 0.0041(14) 0.0016(14)
C134 0.037(2) 0.0198(15) 0.051(2) 0.0044(15) 0.0324(18) 0.0011(14)
C116 0.0167(15) 0.0277(16) 0.0241(16) -0.0056(13) 0.0076(12) -0.0005(12)
C28 0.0272(16) 0.0204(14) 0.0168(15) 0.0034(12) -0.0044(12) -0.0003(13)
C108 0.0210(16) 0.0233(15) 0.0269(17) 0.0000(13) 0.0039(13) -0.0016(12)
N2 0.0419(19) 0.040(2) 0.053(2) 0.0069(17) 0.0281(17) 0.0077(16)
N1 0.0348(18) 0.0317(17) 0.045(2) -0.0012(15) 0.0026(15) 0.0057(14)
C102 0.0214(16) 0.0231(15) 0.0233(16) 0.0017(13) 0.0014(13) 0.0016(12)
C6 0.0213(16) 0.0249(15) 0.0238(16) -0.0003(13) 0.0030(13) -0.0043(12)
C5 0.0308(19) 0.0302(17) 0.0260(17) 0.0025(14) 0.0066(15) -0.0096(14)
C106 0.0335(19) 0.0226(15) 0.0214(16) 0.0021(14) 0.0048(14) 0.0011(14)
C133 0.0294(18) 0.0355(19) 0.0287(18) 0.0077(15) 0.0164(15) 0.0071(15)
C37 0.0222(15) 0.0178(13) 0.0148(14) 0.0022(12) 0.0013(12) -0.0029(11)
C128 0.038(2) 0.0176(14) 0.0320(19) -0.0030(14) -0.0081(16) 0.0006(14)
C105 0.040(2) 0.0190(15) 0.0263(18) -0.0043(14) 0.0090(16) -0.0051(14)
C301 0.0257(18) 0.0303(17) 0.038(2) -0.0061(16) 0.0160(15) -0.0041(14)
C104 0.0287(18) 0.0179(15) 0.041(2) 0.0025(15) 0.0153(16) 0.0036(13)
C201 0.044(2) 0.0280(18) 0.046(2) 0.0013(17) 0.0124(19) 0.0090(17)
C2 0.0319(19) 0.0219(15) 0.0273(18) 0.0017(14) 0.0062(15) 0.0020(13)
C127 0.034(2) 0.0195(14) 0.0256(17) 0.0030(13) -0.0036(14) -0.0057(13)
C4 0.041(2) 0.0238(16) 0.0262(18) 0.0092(14) 0.0010(15) -0.0121(15)
C103 0.0285(18) 0.0236(16) 0.0283(17) 0.0059(14) 0.0010(14) 0.0038(13)
C3 0.045(2) 0.0160(14) 0.040(2) 0.0016(14) 0.0106(18) 0.0003(14)
C302 0.042(2) 0.0314(19) 0.059(3) 0.0073(19) 0.010(2) -0.0013(17)
C202 0.066(4) 0.040(3) 0.168(7) 0.004(4) 0.060(4) -0.006(3)
F9 0.028(3) 0.106(8) 0.094(8) 0.068(7) 0.014(4) 0.015(4)
F10 0.199(17) 0.055(6) 0.077(8) -0.051(5) 0.097(10) -0.069(8)
F11 0.028(3) 0.126(11) 0.077(7) 0.071(7) 0.002(4) 0.011(5)
F12 0.115(9) 0.041(4) 0.053(5) -0.016(3) 0.055(6) -0.032(4)
F16 0.110(12) 0.23(2) 0.019(3) -0.012(7) 0.005(5) -0.124(15)
F15 0.132(14) 0.042(5) 0.155(17) 0.033(6) 0.121(14) 0.042(6)
F14 0.063(7) 0.152(14) 0.028(3) 0.022(6) -0.005(4) -0.065(8)
F13 0.108(10) 0.051(6) 0.122(13) 0.035(7) 0.086(10) 0.048(7)

loop_
_atom_type_symbol
_atom_type_description
_atom_type_scat_dispersion_real
_atom_type_scat_dispersion_imag
_atom_type_scat_source
C C 0.0033 0.0016 'International Tables Vol C Tables 4.2.6.8 and 6.1.1.4'
H H 0.0000 0.0000 'International Tables Vol C Tables 4.2.6.8 and 6.1.1.4'
O O 0.0106 0.0060 'International Tables Vol C Tables 4.2.6.8 and 6.1.1.4'
F F 0.0171 0.0103 'International Tables Vol C Tables 4.2.6.8 and 6.1.1.4'
P P 0.1023 0.0942 'International Tables Vol C Tables 4.2.6.8 and 6.1.1.4'
S S 0.1246 0.1234 'International Tables Vol C Tables 4.2.6.8 and 6.1.1.4'
Pd Pd -0.9988 1.0072 'International Tables Vol C Tables 4.2.6.8 and 6.1.1.4'
N N 0.0061 0.0033 'International Tables Vol C Tables 4.2.6.8 and 6.1.1.4'

loop_
_geom_angle_atom_site_label_1
_geom_angle_atom_site_label_2
_geom_angle_atom_site_label_3
_geom_angle
C1 Pd1 P2 91.22(9)
C1 Pd1 P1 90.88(9)
P2 Pd1 P1 157.62(3)
C1 Pd1 S1 172.08(10)
P2 Pd1 S1 88.55(3)
P1 Pd1 S1 86.35(3)
C101 Pd2 P4 91.30(9)
C101 Pd2 P3 93.27(9)
P4 Pd2 P3 152.10(3)
C101 Pd2 S2 179.02(10)
P4 Pd2 S2 87.72(3)
P3 Pd2 S2 87.54(3)
C31 P2 C25 105.73(14)
C31 P2 C20 102.89(14)
C25 P2 C20 110.64(14)
C31 P2 Pd1 110.97(10)
C25 P2 Pd1 120.67(11)
C20 P2 Pd1 104.62(9)
C107 P3 C137 107.36(14)
C107 P3 C113 108.11(14)
C137 P3 C113 104.72(14)
C107 P3 Pd2 120.88(10)
C137 P3 Pd2 112.47(10)
C113 P3 Pd2 101.96(9)
C125 P4 C131 108.75(14)
C125 P4 C120 105.17(13)
C131 P4 C120 106.24(13)
C125 P4 Pd2 110.24(10)
C131 P4 Pd2 120.80(10)
C120 P4 Pd2 104.41(10)
O1 S1 C19 107.18(13)
O1 S1 C14 105.97(13)
C19 S1 C14 107.88(13)
O1 S1 Pd1 128.68(9)
C19 S1 Pd1 104.86(10)
C14 S1 Pd1 100.88(10)
C7 P1 C37 108.16(14)
C7 P1 C13 106.04(13)
C37 P1 C13 104.30(14)
C7 P1 Pd1 119.80(10)
C37 P1 Pd1 116.21(10)
C13 P1 Pd1 100.29(10)
O2 S2 C119 107.35(13)
O2 S2 C114 107.81(13)
C119 S2 C114 106.94(14)
O2 S2 Pd2 122.84(9)
C119 S2 Pd2 106.81(10)
C114 S2 Pd2 104.17(10)
F1 P5 F5 90.23(14)
F1 P5 F6 179.58(15)
F5 P5 F6 89.97(14)
F1 P5 F2 89.61(15)
F5 P5 F2 179.72(14)
F6 P5 F2 90.19(15)
F1 P5 F3 90.47(13)
F5 P5 F3 90.19(12)
F6 P5 F3 89.90(13)
F2 P5 F3 90.04(12)
F1 P5 F4 90.03(13)
F5 P5 F4 89.98(12)
F6 P5 F4 89.60(13)
F2 P5 F4 89.80(12)
F3 P5 F4 179.47(14)
C116 C117 C118 120.5(3)
C116 C117 H117 119.7
C118 C117 H117 119.7
C21 C20 C19 117.6(3)
C21 C20 P2 122.1(2)
C19 C20 P2 120.3(2)
C21 C22 C23 120.8(3)
C21 C22 H22 119.6
C23 C22 H22 119.6
Pd1 C1 H1A 109.5
Pd1 C1 H1B 109.5
H1A C1 H1B 109.5
Pd1 C1 H1C 109.5
H1A C1 H1C 109.5
H1B C1 H1C 109.5
C32 C31 C36 120.0(3)
C32 C31 P2 122.5(2)
C36 C31 P2 117.4(2)
C33 C34 C35 121.0(3)
C33 C34 H34 119.5
C35 C34 H34 119.5
C24 C19 C20 121.5(3)
C24 C19 S1 119.0(2)
C20 C19 S1 119.3(2)
C34 C35 C36 119.4(3)
C34 C35 H35 120.3
C36 C35 H35 120.3
C34 C33 C32 120.0(3)
C34 C33 H33 120.0
C32 C33 H33 120.0
C22 C21 C20 120.5(3)
C22 C21 H21 119.7
C20 C21 H21 119.7
C24 C23 C22 119.9(3)
C24 C23 H23 120.0
C22 C23 H23 120.0
C11 C12 C7 119.3(3)
C11 C12 H12 120.4
C7 C12 H12 120.4
C35 C36 C31 119.9(3)
C35 C36 H36 120.0
C31 C36 H36 120.0
C7 C8 C9 120.3(3)
C7 C8 H8 119.8
C9 C8 H8 119.8
C12 C11 C10 120.8(3)
C12 C11 H11 119.6
C10 C11 H11 119.6
C9 C10 C11 119.9(3)
C9 C10 H10 120.1
C11 C10 H10 120.1
C19 C24 C23 119.4(3)
C19 C24 H24 120.3
C23 C24 H24 120.3
C8 C7 C12 119.7(3)
C8 C7 P1 118.3(2)
C12 C7 P1 121.9(2)
C10 C9 C8 120.0(3)
C10 C9 H9 120.0
C8 C9 H9 120.0
C31 C32 C33 119.6(3)
C31 C32 H32 120.2
C33 C32 H32 120.2
F16 P6 F13 93.1(9)
F16 P6 F10 134.0(9)
F13 P6 F10 40.9(5)
F16 P6 F11 132.4(9)
F13 P6 F11 134.4(7)
F10 P6 F11 93.5(6)
F16 P6 F12 45.0(7)
F13 P6 F12 137.9(7)
F10 P6 F12 177.3(4)
F11 P6 F12 87.7(6)
F16 P6 F15 90.3(9)
F13 P6 F15 175.6(7)
F10 P6 F15 135.6(8)
F11 P6 F15 42.1(5)
F12 P6 F15 45.8(5)
F16 P6 F8 87.6(3)
F13 P6 F8 89.7(3)
F10 P6 F8 90.5(3)
F11 P6 F8 90.0(3)
F12 P6 F8 91.9(2)
F15 P6 F8 87.6(3)
F16 P6 F9 43.8(7)
F13 P6 F9 49.6(5)
F10 P6 F9 90.5(6)
F11 P6 F9 175.3(6)
F12 P6 F9 88.3(5)
F15 P6 F9 134.0(7)
F8 P6 F9 92.5(3)
F16 P6 F14 175.6(9)
F13 P6 F14 90.7(7)
F10 P6 F14 49.7(5)
F11 P6 F14 43.8(5)
F12 P6 F14 131.4(7)
F15 P6 F14 85.8(7)
F8 P6 F14 90.1(3)
F9 P6 F14 140.2(7)
F16 P6 F7 92.5(3)
F13 P6 F7 91.1(3)
F10 P6 F7 90.0(3)
F11 P6 F7 89.3(3)
F12 P6 F7 87.6(2)
F15 P6 F7 91.6(3)
F8 P6 F7 179.17(13)
F9 P6 F7 88.2(3)
F14 P6 F7 89.7(3)
C29 C30 C25 120.9(3)
C29 C30 H30 119.6
C25 C30 H30 119.6
C112 C107 C108 118.9(3)
C112 C107 P3 123.7(2)
C108 C107 P3 117.3(2)
C27 C26 C25 119.9(3)
C27 C26 H26 120.1
C25 C26 H26 120.1
C118 C113 C114 118.3(3)
C118 C113 P3 120.5(2)
C114 C113 P3 121.1(2)
C28 C29 C30 119.7(3)
C28 C29 H29 120.2
C30 C29 H29 120.2
C136 C131 C132 120.0(3)
C136 C131 P4 117.6(2)
C132 C131 P4 122.4(2)
C135 C136 C131 119.7(3)
C135 C136 H136 120.1
C131 C136 H136 120.1
C123 C122 C121 119.8(3)
C123 C122 H122 120.1
C121 C122 H122 120.1
C124 C119 C120 121.5(3)
C124 C119 S2 120.6(2)
C120 C119 S2 117.4(2)
C102 C137 C106 119.0(3)
C102 C137 P3 123.3(2)
C106 C137 P3 117.5(2)
C107 C112 C111 119.9(3)
C107 C112 H112 120.0
C111 C112 H112 120.0
C123 C124 C119 118.3(3)
C123 C124 H124 120.9
C119 C124 H124 120.9
C122 C121 C120 120.6(3)
C122 C121 H121 119.7
C120 C121 H121 119.7
C18 C13 C14 118.6(3)
C18 C13 P1 120.6(2)
C14 C13 P1 120.8(2)
C130 C125 C126 119.3(3)
C130 C125 P4 122.3(2)
C126 C125 P4 117.9(2)
C15 C16 C17 120.1(3)
C15 C16 H16 119.9
C17 C16 H16 119.9
C16 C15 C14 119.3(3)
C16 C15 H15 120.4
C14 C15 H15 120.4
C133 C132 C131 118.9(3)
C133 C132 H132 120.6
C131 C132 H132 120.6
C122 C123 C124 121.4(3)
C122 C123 H123 119.3
C124 C123 H123 119.3
C111 C110 C109 120.6(3)
C111 C110 H110 119.7
C109 C110 H110 119.7
C15 C14 C13 120.9(3)
C15 C14 S1 121.3(2)
C13 C14 S1 117.0(2)
C127 C126 C125 119.9(3)
C127 C126 H126 120.0
C125 C126 H126 120.0
C121 C120 C119 118.1(3)
C121 C120 P4 121.0(2)
C119 C120 P4 120.6(2)
C110 C109 C108 119.5(3)
C110 C109 H109 120.2
C108 C109 H109 120.2
C26 C25 C30 118.9(3)
C26 C25 P2 123.7(2)
C30 C25 P2 117.0(2)
C129 C130 C125 119.6(3)
C129 C130 H130 120.2
C125 C130 H130 120.2
C117 C118 C113 120.0(3)
C117 C118 H118 120.0
C113 C118 H118 120.0
C17 C18 C13 120.5(3)
C17 C18 H18 119.8
C13 C18 H18 119.8
C18 C17 C16 120.6(3)
C18 C17 H17 119.7
C16 C17 H17 119.7
C128 C129 C130 120.9(3)
C128 C129 H129 119.5
C130 C129 H129 119.5
Pd2 C101 H10A 109.5
Pd2 C101 H10B 109.5
H10A C101 H10B 109.5
Pd2 C101 H10C 109.5
H10A C101 H10C 109.5
H10B C101 H10C 109.5
C134 C135 C136 120.5(3)
C134 C135 H135 119.8
C136 C135 H135 119.8
C116 C115 C114 119.4(3)
C116 C115 H115 120.3
C114 C115 H115 120.3
C110 C111 C112 120.3(3)
C110 C111 H111 119.9
C112 C111 H111 119.9
C115 C114 C113 121.2(3)
C115 C114 S2 121.9(2)
C113 C114 S2 116.6(2)
C28 C27 C26 120.7(3)
C28 C27 H27 119.7
C26 C27 H27 119.7
C133 C134 C135 119.9(3)
C133 C134 H134 120.0
C135 C134 H134 120.0
C115 C116 C117 120.5(3)
C115 C116 H116 119.7
C117 C116 H116 119.7
C29 C28 C27 120.0(3)
C29 C28 H28 120.0
C27 C28 H28 120.0
C109 C108 C107 120.8(3)
C109 C108 H108 119.6
C107 C108 H108 119.6
C137 C102 C103 119.9(3)
C137 C102 H102 120.1
C103 C102 H102 120.1
C37 C6 C5 119.9(3)
C37 C6 H6 120.0
C5 C6 H6 120.0
C4 C5 C6 120.1(3)
C4 C5 H5 120.0
C6 C5 H5 120.0
C105 C106 C137 120.8(3)
C105 C106 H106 119.6
C137 C106 H106 119.6
C134 C133 C132 121.0(3)
C134 C133 H133 119.5
C132 C133 H133 119.5
C6 C37 C2 119.7(3)
C6 C37 P1 121.2(2)
C2 C37 P1 118.7(3)
C129 C128 C127 119.9(3)
C129 C128 H128 120.1
C127 C128 H128 120.1
C106 C105 C104 119.9(3)
C106 C105 H105 120.0
C104 C105 H105 120.0
N2 C301 C302 179.1(4)
C105 C104 C103 120.0(3)
C105 C104 H104 120.0
C103 C104 H104 120.0
N1 C201 C202 178.4(5)
C3 C2 C37 119.9(3)
C3 C2 H2 120.0
C37 C2 H2 120.0
C128 C127 C126 120.4(3)
C128 C127 H127 119.8
C126 C127 H127 119.8
C3 C4 C5 120.1(3)
C3 C4 H4 120.0
C5 C4 H4 120.0
C104 C103 C102 120.4(3)
C104 C103 H103 119.8
C102 C103 H103 119.8
C4 C3 C2 120.2(3)
C4 C3 H3 119.9
C2 C3 H3 119.9
C301 C302 H30A 109.5
C301 C302 H30B 109.5
H30A C302 H30B 109.5
C301 C302 H30C 109.5
H30A C302 H30C 109.5
H30B C302 H30C 109.5
C201 C202 H20A 109.5
C201 C202 H20B 109.5
H20A C202 H20B 109.5
C201 C202 H20C 109.5
H20A C202 H20C 109.5
H20B C202 H20C 109.5

loop_
_geom_bond_atom_site_label_1
_geom_bond_atom_site_label_2
_geom_bond_distance
Pd1 C1 2.084(3)
Pd1 P2 2.2734(8)
Pd1 P1 2.2867(8)
Pd1 S1 2.3199(7)
Pd2 C101 2.078(3)
Pd2 P4 2.2797(8)
Pd2 P3 2.2883(8)
Pd2 S2 2.2902(7)
P2 C31 1.806(3)
P2 C25 1.814(3)
P2 C20 1.820(3)
P3 C107 1.812(3)
P3 C137 1.818(3)
P3 C113 1.828(3)
P4 C125 1.802(3)
P4 C131 1.802(3)
P4 C120 1.828(3)
S1 O1 1.483(2)
S1 C19 1.792(3)
S1 C14 1.796(3)
P1 C7 1.800(3)
P1 C37 1.806(3)
P1 C13 1.825(3)
S2 O2 1.479(2)
S2 C119 1.798(3)
S2 C114 1.798(3)
P5 F1 1.592(2)
P5 F5 1.593(2)
P5 F6 1.596(2)
P5 F2 1.596(2)
P5 F3 1.603(2)
P5 F4 1.608(2)
C117 C116 1.389(5)
C117 C118 1.390(4)
C117 H117 0.9500
C20 C21 1.403(4)
C20 C19 1.412(4)
C22 C21 1.381(4)
C22 C23 1.390(4)
C22 H22 0.9500
C1 H1A 0.9800
C1 H1B 0.9800
C1 H1C 0.9800
C31 C32 1.389(4)
C31 C36 1.401(4)
C34 C33 1.379(5)
C34 C35 1.385(5)
C34 H34 0.9500
C19 C24 1.385(4)
C35 C36 1.392(4)
C35 H35 0.9500
C33 C32 1.395(4)
C33 H33 0.9500
C21 H21 0.9500
C23 C24 1.388(4)
C23 H23 0.9500
C12 C11 1.388(4)
C12 C7 1.407(4)
C12 H12 0.9500
C36 H36 0.9500
C8 C7 1.387(4)
C8 C9 1.398(4)
C8 H8 0.9500
C11 C10 1.392(5)
C11 H11 0.9500
C10 C9 1.381(5)
C10 H10 0.9500
C24 H24 0.9500
C9 H9 0.9500
C32 H32 0.9500
P6 F16 1.518(7)
P6 F13 1.526(7)
P6 F10 1.529(6)
P6 F11 1.534(6)
P6 F12 1.587(6)
P6 F15 1.588(7)
P6 F8 1.595(2)
P6 F9 1.595(6)
P6 F14 1.607(7)
P6 F7 1.609(2)
C30 C29 1.397(4)
C30 C25 1.399(4)
C30 H30 0.9500
C107 C112 1.391(4)
C107 C108 1.396(4)
C26 C27 1.396(4)
C26 C25 1.397(4)
C26 H26 0.9500
C113 C118 1.402(4)
C113 C114 1.414(4)
C29 C28 1.383(5)
C29 H29 0.9500
C131 C136 1.393(4)
C131 C132 1.410(4)
C136 C135 1.387(5)
C136 H136 0.9500
C122 C123 1.377(4)
C122 C121 1.396(4)
C122 H122 0.9500
C119 C124 1.396(4)
C119 C120 1.406(4)
C137 C102 1.386(4)
C137 C106 1.403(5)
C112 C111 1.400(5)
C112 H112 0.9500
C124 C123 1.394(4)
C124 H124 0.9500
C121 C120 1.399(4)
C121 H121 0.9500
C13 C18 1.398(4)
C13 C14 1.401(4)
C125 C130 1.395(4)
C125 C126 1.402(4)
C16 C15 1.387(4)
C16 C17 1.389(5)
C16 H16 0.9500
C15 C14 1.395(4)
C15 H15 0.9500
C132 C133 1.390(5)
C132 H132 0.9500
C123 H123 0.9500
C110 C111 1.371(5)
C110 C109 1.382(5)
C110 H110 0.9500
C126 C127 1.387(4)
C126 H126 0.9500
C109 C108 1.390(5)
C109 H109 0.9500
C130 C129 1.392(4)
C130 H130 0.9500
C118 H118 0.9500
C18 C17 1.376(5)
C18 H18 0.9500
C17 H17 0.9500
C129 C128 1.372(5)
C129 H129 0.9500
C101 H10A 0.9800
C101 H10B 0.9800
C101 H10C 0.9800
C135 C134 1.385(6)
C135 H135 0.9500
C115 C116 1.383(4)
C115 C114 1.385(4)
C115 H115 0.9500
C111 H111 0.9500
C27 C28 1.387(5)
C27 H27 0.9500
C134 C133 1.378(5)
C134 H134 0.9500
C116 H116 0.9500
C28 H28 0.9500
C108 H108 0.9500
N2 C301 1.141(5)
N1 C201 1.135(5)
C102 C103 1.397(5)
C102 H102 0.9500
C6 C37 1.382(5)
C6 C5 1.388(4)
C6 H6 0.9500
C5 C4 1.383(5)
C5 H5 0.9500
C106 C105 1.381(4)
C106 H106 0.9500
C133 H133 0.9500
C37 C2 1.395(4)
C128 C127 1.384(5)
C128 H128 0.9500
C105 C104 1.383(5)
C105 H105 0.9500
C301 C302 1.445(5)
C104 C103 1.384(5)
C104 H104 0.9500
C201 C202 1.454(7)
C2 C3 1.381(5)
C2 H2 0.9500
C127 H127 0.9500
C4 C3 1.377(6)
C4 H4 0.9500
C103 H103 0.9500
C3 H3 0.9500
C302 H30A 0.9800
C302 H30B 0.9800
C302 H30C 0.9800
C202 H20A 0.9800
C202 H20B 0.9800
C202 H20C 0.9800
